data_8103424
loop_
_publ_author_name
'Alasafi, K.M.'
'Schubert, K.'

_publ_section_title
;
 Crystal structure of Au1.1 Cd.9 (r)
;
_journal_name_full
;
Zeitschrift fuer Kristallographie, Kristallgeometrie, Kristallphysik,
 Kristallchemie (145,1977-148,1979)
;
_journal_page_first 179
_journal_page_last 191
_journal_volume 148
_journal_year 1978
_chemical_formula_sum 'Au Cd'
_space_group_IT_number 10
_symmetry_space_group_name_Hall '-P 2y'
_symmetry_space_group_name_H-M 'P 1 2/m 1'
_cell_angle_alpha 90
_cell_angle_beta 105.47
_cell_angle_gamma 90
_cell_formula_units_Z 3
_cell_length_a 7.438
_cell_length_b 3.097
_cell_length_c 4.899
_cell_volume 108.762
_citation_journal_id_ASTM ZKKKAJ
_cod_data_source_file gold_114.cif
_cod_data_source_block Au1Cd1
_cod_original_cell_volume 108.7623
_cod_original_formula_sum 'Au1 Cd1'
_cod_database_code 8103424

loop_
_symmetry_equiv_pos_as_xyz
x,y,z
-x,y,-z
-x,-y,-z
x,-y,z

loop_
_atom_site_label
_atom_site_type_symbol
_atom_site_fract_x
_atom_site_fract_y
_atom_site_fract_z
_atom_site_occupancy
_atom_site_U_iso_or_equiv
Cd1 Cd 0.5 0.5 0 0.99 0.0
Cd2 Cd 0.3361 0.5 0.2376 0.99 0.0
Au1 Au 0 0 0 1 0.0
Au2 Au 0.6696 0 0.2591 1 0.0
